data_2203562
loop_
_publ_author_name
'Liu, Ji-Wei'
'Gao, Shan'
'Huo, Li-Hua'
'Zhao, Hui'
'Ng, Seik Weng'

_publ_section_title
;
 Hexaaquamanganese(II) benzene-1,4-dioxyacetate
;
_journal_issue 5
_journal_name_full 'Acta Crystallographica Section E'
_journal_page_first m517
_journal_page_last m518
_journal_paper_doi 10.1107/S1600536804007354
_journal_volume 60
_journal_year 2004
_chemical_formula_iupac '[Mn (H2 O)6] (C10 H8 O6)'
_chemical_formula_moiety 'H12 Mn O6 2+, C10 H8 O6 2-'
_chemical_formula_sum 'C10 H20 Mn O12'
_chemical_formula_weight 387.20
_chemical_name_systematic
;
Hexaaquamanganese(II) benzene-1,4-dioxyacetate
;
_space_group_IT_number 2
_symmetry_cell_setting triclinic
_symmetry_space_group_name_Hall '-P 1'
_symmetry_space_group_name_H-M 'P -1'
_atom_sites_solution_hydrogens geom
_atom_sites_solution_primary direct
_atom_sites_solution_secondary difmap
_cell_angle_alpha 101.809(6)
_cell_angle_beta 96.159(8)
_cell_angle_gamma 106.986(5)
_cell_formula_units_Z 1
_cell_length_a 5.6556(6)
_cell_length_b 6.3747(7)
_cell_length_c 11.637(2)
_cell_measurement_reflns_used 1753
_cell_measurement_temperature 293(2)
_cell_measurement_theta_max 27.3
_cell_measurement_theta_min 3.9
_cell_volume 386.45(9)
_computing_cell_refinement RAPID-AUTO
_computing_data_collection 'RAPID-AUTO (Rigaku, 1998)'
_computing_data_reduction 'CrystalStructure (Rigaku/MSC, 2002)'
_computing_molecular_graphics 'ORTEPII (Johnson, 1976)'
_computing_publication_material SHELXL97
_computing_structure_refinement 'SHELXL97 (Sheldrick, 1997)'
_computing_structure_solution 'SHELXS97 (Sheldrick, 1997)'
_diffrn_ambient_temperature 293(2)
_diffrn_measured_fraction_theta_full 0.99
_diffrn_measured_fraction_theta_max 0.99
_diffrn_measurement_device_type 'Rigaku R-AXIS RAPID'
_diffrn_measurement_method \w
_diffrn_radiation_monochromator graphite
_diffrn_radiation_source 'fine-focus sealed tube'
_diffrn_radiation_type MoK\a
_diffrn_radiation_wavelength 0.71073
_diffrn_reflns_av_R_equivalents 0.022
_diffrn_reflns_av_sigmaI/netI 0.021
_diffrn_reflns_limit_h_max 7
_diffrn_reflns_limit_h_min -6
_diffrn_reflns_limit_k_max 7
_diffrn_reflns_limit_k_min -8
_diffrn_reflns_limit_l_max 15
_diffrn_reflns_limit_l_min -15
_diffrn_reflns_number 3748
_diffrn_reflns_theta_full 27.5
_diffrn_reflns_theta_max 27.5
_diffrn_reflns_theta_min 3.5
_diffrn_standards_decay_% 0
_diffrn_standards_interval_count 0
_diffrn_standards_interval_time 0
_diffrn_standards_number 0
_exptl_absorpt_coefficient_mu 0.92
_exptl_absorpt_correction_T_max 0.867
_exptl_absorpt_correction_T_min 0.734
_exptl_absorpt_correction_type multi-scan
_exptl_absorpt_process_details '(ABSCOR; Higashi, 1995)'
_exptl_crystal_colour colorless
_exptl_crystal_density_diffrn 1.664
_exptl_crystal_description plate
_exptl_crystal_F_000 201
_exptl_crystal_size_max 0.36
_exptl_crystal_size_mid 0.21
_exptl_crystal_size_min 0.16
_refine_diff_density_max 0.81
_refine_diff_density_min -0.39
_refine_ls_extinction_method none
_refine_ls_goodness_of_fit_ref 1.10
_refine_ls_hydrogen_treatment mixed
_refine_ls_matrix_type full
_refine_ls_number_parameters 124
_refine_ls_number_reflns 1759
_refine_ls_number_restraints 9
_refine_ls_restrained_S_all 1.10
_refine_ls_R_factor_all 0.053
_refine_ls_R_factor_gt 0.050
_refine_ls_shift/su_max 0.001
_refine_ls_shift/su_mean 0.000
_refine_ls_structure_factor_coef Fsqd
_refine_ls_weighting_details 'calc w = 1/[\s^2^(Fo^2^)+(0.0814P)^2^+1.0889P] where P = (Fo^2^+2Fc^2^)/3'
_refine_ls_weighting_scheme calc
_refine_ls_wR_factor_gt 0.167
_refine_ls_wR_factor_ref 0.169
_reflns_number_gt 1678
_reflns_number_total 1759
_reflns_threshold_expression I>2\s(I)
_cod_data_source_file ci6356.cif
_cod_data_source_block I
_cod_depositor_comments
;
The following automatic conversions were performed:
'_symmetry_cell_setting' value 'Triclinic' changed to 'triclinic'
according to '/home/saulius/struct/CIF-dictionaries/cif_core.dic'
dictionary named 'cif_core.dic' version 2.4.1 from 2010-06-29.

Automatic conversion script
Id: cif_fix_enum 1527 2010-12-29 10:47:43Z saulius 

The following automatic conversions were performed:

'_symmetry_cell_setting' value 'Triclinic' changed to 'triclinic'
according to /home/saulius/struct/CIF-dictionaries/cif_core.dic
dictionary named 'cif_core.dic' version 2.4.1 from 2010-06-29.

Automatic conversion script
Id: cif_fix_values 1715 2011-07-08 13:25:40Z adriana 
;
_cod_database_code 2203562
_cod_database_fobs_code 2203562

loop_
_symmetry_equiv_pos_as_xyz
'x, y, z'
'-x, -y, -z'

loop_
_atom_site_label
_atom_site_fract_x
_atom_site_fract_y
_atom_site_fract_z
_atom_site_U_iso_or_equiv
_atom_site_adp_type
_atom_site_calc_flag
_atom_site_refinement_flags
_atom_site_occupancy
_atom_site_type_symbol
Mn1 0.0000 0.0000 0.0000 0.0266(3) Uani d S 1 Mn
O1 0.2962(6) 0.9402(5) 0.2984(3) 0.0441(8) Uani d . 1 O
O2 0.3746(6) 0.6621(5) 0.1762(2) 0.0369(6) Uani d . 1 O
O3 0.6738(6) 0.6003(5) 0.3418(2) 0.0380(7) Uani d . 1 O
O1W -0.1308(6) -0.1432(7) 0.1419(3) 0.0519(9) Uani d D 1 O
O2W 0.3426(6) 0.2175(5) 0.1323(3) 0.0372(6) Uani d D 1 O
O3W 0.1979(6) -0.2488(6) -0.0301(3) 0.0416(7) Uani d D 1 O
C1 0.9361(8) 0.3895(7) 0.3800(3) 0.0331(8) Uani d . 1 C
C2 1.1016(7) 0.3316(6) 0.4554(3) 0.0308(7) Uani d . 1 C
C3 0.8365(7) 0.5579(6) 0.4241(3) 0.0279(7) Uani d . 1 C
C4 0.5674(7) 0.7713(6) 0.3817(3) 0.0298(7) Uani d . 1 C
C5 0.3984(7) 0.7903(6) 0.2765(3) 0.0286(7) Uani d . 1 C
H1 0.8920 0.3146 0.2995 0.040 Uiso calc R 1 H
H2 1.1701 0.2202 0.4254 0.037 Uiso calc R 1 H
H1W1 -0.010(7) -0.120(10) 0.198(4) 0.078 Uiso d D 1 H
H1W2 -0.269(5) -0.180(10) 0.166(5) 0.078 Uiso d D 1 H
H2W1 0.350(10) 0.167(7) 0.194(3) 0.056 Uiso d D 1 H
H2W2 0.370(10) 0.360(2) 0.152(4) 0.056 Uiso d D 1 H
H3W1 0.318(7) -0.230(10) -0.069(4) 0.062 Uiso d D 1 H
H3W2 0.229(9) -0.320(10) 0.023(4) 0.062 Uiso d D 1 H
H4A 0.6996 0.9147 0.4157 0.036 Uiso calc R 1 H
H4B 0.4707 0.7336 0.4429 0.036 Uiso calc R 1 H

loop_
_atom_site_aniso_label
_atom_site_aniso_U_11
_atom_site_aniso_U_22
_atom_site_aniso_U_33
_atom_site_aniso_U_12
_atom_site_aniso_U_13
_atom_site_aniso_U_23
Mn1 0.0266(4) 0.0305(4) 0.0254(4) 0.0126(3) 0.0025(3) 0.0093(3)
O1 0.057(2) 0.049(2) 0.037(2) 0.037(2) 0.0010(10) 0.0070(10)
O2 0.044(2) 0.047(2) 0.0280(10) 0.0270(10) 0.0020(10) 0.0110(10)
O3 0.047(2) 0.046(2) 0.0280(10) 0.0320(10) -0.0040(10) 0.0050(10)
O1W 0.033(2) 0.085(3) 0.048(2) 0.017(2) 0.0080(10) 0.042(2)
O2W 0.041(2) 0.0340(10) 0.0340(10) 0.0120(10) -0.0020(10) 0.0060(10)
O3W 0.052(2) 0.049(2) 0.037(2) 0.032(2) 0.0090(10) 0.0160(10)
C1 0.041(2) 0.036(2) 0.025(2) 0.020(2) -0.0020(10) 0.0060(10)
C2 0.036(2) 0.032(2) 0.027(2) 0.019(2) 0.0000(10) 0.0040(10)
C3 0.031(2) 0.030(2) 0.025(2) 0.0130(10) 0.0000(10) 0.0090(10)
C4 0.034(2) 0.029(2) 0.030(2) 0.0150(10) -0.0010(10) 0.0110(10)
C5 0.029(2) 0.031(2) 0.030(2) 0.0130(10) 0.0030(10) 0.0130(10)

loop_
_atom_type_symbol
_atom_type_description
_atom_type_scat_dispersion_real
_atom_type_scat_dispersion_imag
_atom_type_scat_source
C C 0.0033 0.0016 'International Tables Vol C Tables 4.2.6.8 and 6.1.1.4'
H H 0.0000 0.0000 'International Tables Vol C Tables 4.2.6.8 and 6.1.1.4'
Mn Mn 0.3368 0.7283 'International Tables Vol C Tables 4.2.6.8 and 6.1.1.4'
O O 0.0106 0.0060 'International Tables Vol C Tables 4.2.6.8 and 6.1.1.4'

loop_
_geom_angle_atom_site_label_1
_geom_angle_atom_site_label_2
_geom_angle_atom_site_label_3
_geom_angle_site_symmetry_1
_geom_angle_site_symmetry_3
_geom_angle
_geom_angle_publ_flag
O1W Mn1 O1W 2 . 180.0(2) yes
O1W Mn1 O2W . 2 93.10(10) yes
O1W Mn1 O2W . . 86.90(10) yes
O1W Mn1 O3W . . 87.00(10) yes
O1W Mn1 O3W . 2 93.00(10) yes
O2W Mn1 O2W 2 . 180.0(2) yes
O3W Mn1 O2W . . 85.70(10) yes
O3W Mn1 O2W . 2 94.30(10) yes
O3W Mn1 O3W . 2 180.00(10) yes
O1W Mn1 O2W 2 . 93.10(10) no
O1W Mn1 O2W 2 2 86.90(10) no
O1W Mn1 O3W 2 2 87.00(10) no
O1W Mn1 O3W 2 . 93.00(10) no
O3W Mn1 O2W 2 . 94.30(10) no
O3W Mn1 O2W 2 2 85.70(10) no
Mn1 O1W H1W1 . . 111(4) no
Mn1 O1W H1W2 . . 135(4) no
Mn1 O2W H2W1 . . 109(4) no
Mn1 O2W H2W2 . . 119(4) no
Mn1 O3W H3W1 . . 119(4) no
Mn1 O3W H3W2 . . 122(4) no
O1 C5 C4 . . 115.8(3) no
O2 C5 O1 . . 125.1(3) no
O2 C5 C4 . . 119.1(3) no
O3 C3 C1 . . 115.6(3) no
O3 C3 C2 . 2_766 124.2(3) no
O3 C4 C5 . . 108.9(3) no
O3 C4 H4A . . 109.9 no
O3 C4 H4B . . 109.9 no
C1 C2 H2 . . 120.3 no
C1 C3 C2 . 2_766 120.1(3) no
C2 C1 H1 . . 119.7 no
C3 O3 C4 . . 118.0(3) no
C3 C1 C2 . . 120.5(3) no
C3 C1 H1 . . 119.7 no
C3 C2 C1 2_766 . 119.3(3) no
C3 C2 H2 2_766 . 120.3 no
C5 C4 H4A . . 109.9 no
C5 C4 H4B . . 109.9 no
H1W1 O1W H1W2 . . 111(5) no
H2W1 O2W H2W2 . . 110(4) no
H3W1 O3W H3W2 . . 109(5) no
H4A C4 H4B . . 108.3 no

loop_
_geom_bond_atom_site_label_1
_geom_bond_atom_site_label_2
_geom_bond_site_symmetry_2
_geom_bond_distance
_geom_bond_publ_flag
Mn1 O1W . 2.143(3) yes
Mn1 O2W . 2.228(3) yes
Mn1 O3W . 2.187(3) yes
Mn1 O1W 2 2.143(3) no
Mn1 O2W 2 2.228(3) no
Mn1 O3W 2 2.187(3) no
O1 C5 . 1.252(5) no
O2 C5 . 1.250(5) no
O3 C3 . 1.378(4) no
O3 C4 . 1.414(4) no
O1W H1W1 . 0.85(5) no
O1W H1W2 . 0.85(5) no
O2W H2W1 . 0.85(5) no
O2W H2W2 . 0.85(2) no
O3W H3W1 . 0.85(5) no
O3W H3W2 . 0.85(5) no
C1 C2 . 1.393(5) no
C1 C3 . 1.386(5) no
C1 H1 . 0.93 no
C2 C3 2_766 1.390(5) no
C2 H2 . 0.93 no
C3 C2 2_766 1.390(5) no
C4 C5 . 1.518(5) no
C4 H4A . 0.97 no
C4 H4B . 0.97 no

loop_
_geom_hbond_atom_site_label_D
_geom_hbond_atom_site_label_H
_geom_hbond_atom_site_label_A
_geom_hbond_site_symmetry_A
_geom_hbond_distance_DH
_geom_hbond_distance_HA
_geom_hbond_distance_DA
_geom_hbond_angle_DHA
_geom_hbond_publ_flag
O1W H1W1 O1 1_545 0.85(5) 1.87(5) 2.710(4) 169(6) yes
O1W H1W2 O2 1_445 0.85(5) 2.01(5) 2.817(4) 161(7) yes
O2W H2W1 O1 1_545 0.85(5) 2.05(4) 2.857(4) 160(4) yes
O2W H2W2 O2 . 0.85(2) 1.88(3) 2.723(4) 169(5) yes
O2W H2W2 O3 . 0.85(2) 2.53(4) 3.053(4) 120(4) yes
O3W H3W1 O2W 2_655 0.85(5) 2.12(4) 2.944(5) 164(4) yes
O3W H3W2 O2 1_545 0.85(5) 1.93(3) 2.730(4) 156(6) yes

loop_
_geom_torsion_atom_site_label_1
_geom_torsion_atom_site_label_2
_geom_torsion_atom_site_label_3
_geom_torsion_atom_site_label_4
_geom_torsion_site_symmetry_4
_geom_torsion
_geom_torsion_publ_flag
O3 C4 C5 O1 . -178.2(3) no
O3 C4 C5 O2 . 0.4(5) no
C2 C1 C3 O3 . -179.6(4) no
C2 C1 C3 C2 2_766 -1.0(7) no
C3 O3 C4 C5 . 179.3(3) no
C3 C1 C2 C3 2_766 1.0(7) no
C4 O3 C3 C1 . -179.7(3) no
C4 O3 C3 C2 2_766 1.7(6) no
